data_1506394
loop_
_publ_author_name
'Ren, X. M.'
'Akutagawa, T.'
'Nishihara, S.'
'Nakamura, T.'
'Fujita, W.'
'Awaga, K.'

_publ_section_title
;
 Structural phase transition driven by spin-lattice interaction in a
 quasi-one-dimensional spin system of
 [1-(4'-iodobenzyl)pyridinium][Ni(mnt)2].
;
_journal_issue 35
_journal_name_full 'The journal of physical chemistry. B'
_journal_page_first 16610
_journal_page_last 16615
_journal_paper_doi 10.1021/jp051995g
_journal_volume 109
_journal_year 2005
_chemical_formula_sum 'C20 H11 I N5 Ni S4'
_chemical_formula_weight 635.19
_chemical_name_systematic
; 
 ? 
;
_space_group_IT_number 2
_symmetry_space_group_name_Hall '-P 1'
_symmetry_space_group_name_H-M 'P -1'
_atom_sites_solution_hydrogens geom
_atom_sites_solution_primary direct
_atom_sites_solution_secondary difmap
_audit_creation_method SHELXL-97
_cell_angle_alpha 88.57(3)
_cell_angle_beta 87.29(3)
_cell_angle_gamma 77.27(3)
_cell_formula_units_Z 4
_cell_length_a 7.3869(15)
_cell_length_b 11.886(2)
_cell_length_c 26.181(5)
_cell_measurement_temperature 100(2)
_cell_volume 2239.4(8)
_computing_structure_refinement 'SHELXL-97 (Sheldrick, 1997)'
_computing_structure_solution 'SHELXS-97 (Sheldrick, 1990)'
_diffrn_ambient_temperature 293(2)
_diffrn_measured_fraction_theta_full 0.995
_diffrn_measured_fraction_theta_max 0.995
_diffrn_radiation_monochromator graphite
_diffrn_radiation_source 'fine-focus sealed tube'
_diffrn_radiation_type MoK\a
_diffrn_radiation_wavelength 0.71073
_diffrn_reflns_av_R_equivalents 0.2314
_diffrn_reflns_av_sigmaI/netI 0.3730
_diffrn_reflns_limit_h_max 8
_diffrn_reflns_limit_h_min -8
_diffrn_reflns_limit_k_max 14
_diffrn_reflns_limit_k_min -14
_diffrn_reflns_limit_l_max 31
_diffrn_reflns_limit_l_min -31
_diffrn_reflns_number 25933
_diffrn_reflns_theta_full 25.00
_diffrn_reflns_theta_max 25.00
_diffrn_reflns_theta_min 2.94
_exptl_absorpt_coefficient_mu 2.637
_exptl_crystal_density_diffrn 1.884
_exptl_crystal_density_method 'not measured'
_exptl_crystal_F_000 1244
_refine_diff_density_max 6.779
_refine_diff_density_min -2.542
_refine_diff_density_rms 0.445
_refine_ls_extinction_coef 0.0000(15)
_refine_ls_extinction_expression Fc^*^=kFc[1+0.001xFc^2^\l^3^/sin(2\q)]^-1/4^
_refine_ls_extinction_method SHELXL
_refine_ls_goodness_of_fit_ref 1.489
_refine_ls_hydrogen_treatment mixed
_refine_ls_matrix_type full
_refine_ls_number_parameters 516
_refine_ls_number_reflns 7842
_refine_ls_number_restraints 0
_refine_ls_restrained_S_all 1.489
_refine_ls_R_factor_all 0.2983
_refine_ls_R_factor_gt 0.2484
_refine_ls_shift/su_max 3.698
_refine_ls_shift/su_mean 0.018
_refine_ls_structure_factor_coef Fsqd
_refine_ls_weighting_details 'calc w=1/[\s^2^(Fo^2^)+(0.2200P)^2^+0.0000P] where P=(Fo^2^+2Fc^2^)/3'
_refine_ls_weighting_scheme calc
_refine_ls_wR_factor_gt 0.5275
_refine_ls_wR_factor_ref 0.5586
_reflns_number_gt 3975
_reflns_number_total 7842
_reflns_threshold_expression >2sigma(I)
_cod_data_source_file jp051995gsi20050418_062410.cif
_cod_data_source_block Ni100K
_cod_original_cell_volume 2239.5(8)
_cod_database_code 1506394

loop_
_symmetry_equiv_pos_as_xyz
'x, y, z'
'-x, -y, -z'

loop_
_atom_site_label
_atom_site_type_symbol
_atom_site_fract_x
_atom_site_fract_y
_atom_site_fract_z
_atom_site_U_iso_or_equiv
_atom_site_adp_type
_atom_site_occupancy
_atom_site_symmetry_multiplicity
_atom_site_calc_flag
_atom_site_refinement_flags
Ni1 Ni -0.4403(6) 1.2442(4) 0.23019(15) 0.0460(11) Uani 1 1 d .
Ni2 Ni -0.9333(6) 1.2416(4) 0.26492(15) 0.0447(11) Uani 1 1 d .
I1 I 0.0212(3) 0.7735(2) 0.16838(9) 0.0588(9) Uani 1 1 d .
I2 I -0.4655(3) 0.7707(2) 0.33253(9) 0.0577(9) Uani 1 1 d .
S1 S -0.3461(12) 1.1288(8) 0.2904(3) 0.049(2) Uani 1 1 d .
S2 S -0.5539(11) 1.3821(7) 0.2815(3) 0.0470(19) Uani 1 1 d .
S3 S -0.5536(12) 1.3534(7) 0.1675(3) 0.049(2) Uani 1 1 d .
S4 S -0.3341(12) 1.1009(8) 0.1811(3) 0.052(2) Uani 1 1 d .
S5 S -0.8171(11) 1.1004(7) 0.3131(3) 0.0465(19) Uani 1 1 d .
S6 S -1.0355(12) 1.3506(7) 0.3287(3) 0.049(2) Uani 1 1 d .
S7 S -1.0520(13) 1.3793(8) 0.2147(3) 0.052(2) Uani 1 1 d .
S8 S -0.8491(11) 1.1242(8) 0.2034(3) 0.0478(19) Uani 1 1 d .
N1 N -0.356(5) 1.104(3) 0.4309(11) 0.072(10) Uani 1 1 d .
N2 N -0.638(4) 1.450(3) 0.4183(12) 0.065(8) Uani 1 1 d .
N3 N -0.351(4) 0.997(3) 0.0511(10) 0.061(8) Uani 1 1 d .
N4 N -0.633(4) 1.338(2) 0.0288(9) 0.049(7) Uani 1 1 d .
N5 N -1.104(5) 1.341(3) 0.4693(12) 0.064(9) Uani 1 1 d .
N6 N -0.814(4) 1.010(3) 0.4458(10) 0.060(8) Uani 1 1 d .
N7 N -1.151(5) 1.444(3) 0.0821(10) 0.068(10) Uani 1 1 d .
N8 N -0.889(4) 1.096(3) 0.0654(11) 0.057(8) Uani 1 1 d .
C1 C -0.383(5) 1.151(3) 0.3916(11) 0.044(8) Uani 1 1 d .
C2 C -0.410(5) 1.207(3) 0.3442(10) 0.049(9) Uani 1 1 d .
C3 C -0.518(5) 1.321(3) 0.3405(12) 0.055(9) Uani 1 1 d .
C4 C -0.571(4) 1.389(3) 0.3837(11) 0.043(8) Uani 1 1 d .
C5 C -0.364(5) 1.062(4) 0.0823(12) 0.056(9) Uani 1 1 d .
C6 C -0.411(5) 1.146(2) 0.1226(10) 0.041(7) Uani 1 1 d .
C7 C -0.523(4) 1.264(3) 0.1144(10) 0.037(7) Uani 1 1 d .
C8 C -0.585(4) 1.308(4) 0.0696(13) 0.061(12) Uani 1 1 d .
C9 C -1.054(5) 1.310(3) 0.4297(17) 0.062(11) Uani 1 1 d .
C10 C -0.987(4) 1.266(3) 0.3811(11) 0.050(9) Uani 1 1 d .
C11 C -0.879(4) 1.149(3) 0.3720(11) 0.050(9) Uani 1 1 d .
C12 C -0.843(5) 1.071(3) 0.4145(10) 0.046(8) Uani 1 1 d .
C13 C -1.083(6) 1.382(3) 0.1147(12) 0.056(10) Uani 1 1 d .
C14 C -1.019(4) 1.313(3) 0.1548(10) 0.040(7) Uani 1 1 d .
C15 C -0.936(4) 1.202(3) 0.1499(11) 0.041(8) Uani 1 1 d .
C16 C -0.911(5) 1.145(4) 0.1055(13) 0.057(11) Uani 1 1 d .
N9 N -0.099(2) 0.7277(16) 0.4353(6) 0.034(5) Uani 1 1 d G
C17 C -0.149(3) 0.6255(15) 0.4418(8) 0.10(2) Uani 1 1 d G
H17A H -0.0662 0.5577 0.4321 0.119 Uiso 1 1 calc R
C18 C -0.318(3) 0.6215(17) 0.4623(8) 0.051(8) Uani 1 1 d G
H18A H -0.3524 0.5510 0.4668 0.061 Uiso 1 1 calc R
C19 C -0.438(3) 0.7197(19) 0.4764(8) 0.064(11) Uani 1 1 d G
H19A H -0.5550 0.7170 0.4906 0.076 Uiso 1 1 calc R
C20 C -0.389(3) 0.8220(18) 0.4699(9) 0.081(14) Uani 1 1 d G
H20A H -0.4714 0.8897 0.4796 0.097 Uiso 1 1 calc R
C21 C -0.219(2) 0.8260(16) 0.4493(8) 0.051(8) Uani 1 1 d G
H21A H -0.1852 0.8965 0.4449 0.061 Uiso 1 1 calc R
C22 C 0.070(7) 0.730(4) 0.4098(10) 0.087(16) Uani 1 1 d .
H22A H 0.1598 0.6594 0.4178 0.104 Uiso 1 1 calc R
H22B H 0.1162 0.7945 0.4214 0.104 Uiso 1 1 calc R
C23 C 0.048(3) 0.7399(18) 0.3511(8) 0.11(2) Uani 1 1 d G
C24 C 0.079(3) 0.6412(18) 0.3214(9) 0.057(10) Uani 1 1 d G
H24A H 0.1059 0.5685 0.3369 0.068 Uiso 1 1 calc R
C25 C 0.070(3) 0.6514(18) 0.2683(10) 0.057(11) Uani 1 1 d G
H25A H 0.0902 0.5856 0.2485 0.068 Uiso 1 1 calc R
C26 C 0.029(3) 0.7604(18) 0.2450(9) 0.16(3) Uani 1 1 d G
C27 C -0.002(3) 0.8591(18) 0.2747(8) 0.054(9) Uani 1 1 d G
H27A H -0.0288 0.9318 0.2592 0.065 Uiso 1 1 calc R
C28 C 0.008(3) 0.8489(17) 0.3278(8) 0.036(7) Uani 1 1 d G
H28A H -0.0131 0.9147 0.3476 0.043 Uiso 1 1 calc R
N10 N -0.596(2) 0.7237(14) 0.0687(7) 0.043(6) Uani 1 1 d G
C29 C -0.647(2) 0.6201(15) 0.0632(7) 0.052(8) Uani 1 1 d G
H29A H -0.5708 0.5518 0.0743 0.062 Uiso 1 1 calc R
C30 C -0.813(2) 0.6180(15) 0.0415(7) 0.043(7) Uani 1 1 d G
H30A H -0.8481 0.5482 0.0378 0.051 Uiso 1 1 calc R
C31 C -0.927(3) 0.7193(17) 0.0252(7) 0.074(14) Uani 1 1 d G
H31A H -1.0386 0.7179 0.0105 0.089 Uiso 1 1 calc R
C32 C -0.875(3) 0.8229(17) 0.0306(7) 0.047(8) Uani 1 1 d G
H32A H -0.9517 0.8912 0.0196 0.057 Uiso 1 1 calc R
C33 C -0.709(2) 0.8250(15) 0.0523(7) 0.049(8) Uani 1 1 d G
H33A H -0.6743 0.8948 0.0560 0.059 Uiso 1 1 calc R
C34 C -0.419(4) 0.726(2) 0.0915(11) 0.039(7) Uani 1 1 d .
H34A H -0.3702 0.7895 0.0771 0.046 Uiso 1 1 calc R
H34B H -0.3293 0.6546 0.0840 0.046 Uiso 1 1 calc R
C35 C -0.451(2) 0.7391(15) 0.1490(8) 0.074(14) Uani 1 1 d G
C36 C -0.405(3) 0.6395(17) 0.1795(9) 0.050(9) Uani 1 1 d G
H36A H -0.3706 0.5675 0.1643 0.061 Uiso 1 1 calc R
C37 C -0.410(3) 0.6482(19) 0.2327(10) 0.060(10) Uani 1 1 d G
H37A H -0.3795 0.5819 0.2530 0.072 Uiso 1 1 calc R
C38 C -0.461(3) 0.7564(19) 0.2555(10) 0.21(5) Uani 1 1 d G
C39 C -0.507(3) 0.8560(18) 0.2250(8) 0.069(11) Uani 1 1 d G
H39A H -0.5416 0.9280 0.2401 0.082 Uiso 1 1 calc R
C40 C -0.502(2) 0.8473(16) 0.1717(7) 0.024(5) Uani 1 1 d G
H40A H -0.5327 0.9135 0.1514 0.029 Uiso 1 1 calc R

loop_
_atom_site_aniso_label
_atom_site_aniso_U_11
_atom_site_aniso_U_22
_atom_site_aniso_U_33
_atom_site_aniso_U_23
_atom_site_aniso_U_13
_atom_site_aniso_U_12
Ni1 0.048(2) 0.018(2) 0.070(3) 0.0029(16) -0.0010(18) -0.0043(18)
Ni2 0.042(2) 0.016(2) 0.073(3) 0.0030(16) -0.0003(18) 0.0000(17)
I1 0.0445(13) 0.0532(18) 0.0777(17) -0.0061(11) 0.0021(10) -0.0090(11)
I2 0.0452(13) 0.0509(18) 0.0760(17) 0.0064(11) -0.0014(10) -0.0092(11)
S1 0.052(5) 0.026(5) 0.067(5) 0.001(3) -0.008(4) -0.001(4)
S2 0.041(4) 0.021(5) 0.076(5) 0.001(3) -0.004(3) 0.001(3)
S3 0.056(5) 0.019(5) 0.072(5) -0.002(3) 0.001(4) -0.009(4)
S4 0.048(5) 0.025(5) 0.079(6) -0.001(4) 0.003(4) -0.005(4)
S5 0.041(4) 0.028(5) 0.071(5) -0.003(3) 0.000(3) -0.009(4)
S6 0.052(5) 0.020(5) 0.074(5) -0.002(3) -0.002(4) -0.009(4)
S7 0.067(6) 0.024(5) 0.064(5) 0.000(3) 0.008(4) -0.010(4)
S8 0.041(4) 0.031(5) 0.069(5) 0.004(3) -0.004(3) -0.002(4)
N1 0.12(3) 0.02(2) 0.060(19) 0.004(13) 0.006(17) 0.005(18)
N2 0.055(19) 0.03(2) 0.10(2) -0.012(16) -0.002(16) 0.004(15)
N3 0.07(2) 0.05(2) 0.061(18) -0.007(15) -0.006(14) -0.015(17)
N4 0.09(2) 0.009(14) 0.046(15) 0.011(10) 0.004(13) -0.004(13)
N5 0.07(2) 0.04(2) 0.07(2) -0.005(15) 0.006(16) 0.006(16)
N6 0.07(2) 0.07(3) 0.040(16) -0.005(15) -0.010(13) -0.006(17)
N7 0.11(3) 0.05(2) 0.057(18) -0.005(15) 0.022(16) -0.03(2)
N8 0.061(19) 0.033(19) 0.073(19) -0.011(14) 0.024(15) -0.009(15)
C1 0.06(2) 0.03(2) 0.034(16) -0.012(13) 0.015(13) 0.015(15)
C2 0.08(2) 0.04(2) 0.026(15) -0.002(13) 0.004(14) -0.018(19)
C3 0.05(2) 0.05(3) 0.051(19) -0.012(16) -0.002(14) 0.010(18)
C4 0.038(16) 0.04(2) 0.055(19) 0.025(14) -0.004(13) -0.008(15)
C5 0.045(19) 0.07(3) 0.06(2) -0.002(18) -0.012(15) -0.021(19)
C6 0.08(2) 0.000(15) 0.043(16) -0.009(10) -0.006(14) 0.004(14)
C7 0.029(15) 0.032(19) 0.048(17) 0.003(12) -0.009(12) -0.001(13)
C8 0.026(15) 0.12(4) 0.05(2) -0.02(2) 0.026(15) -0.04(2)
C9 0.05(2) 0.02(2) 0.12(3) 0.025(19) -0.03(2) -0.020(17)
C10 0.035(17) 0.06(3) 0.047(18) -0.023(16) -0.001(13) 0.007(16)
C11 0.027(14) 0.06(3) 0.065(19) 0.056(17) -0.021(13) -0.010(15)
C12 0.06(2) 0.05(2) 0.021(15) -0.004(13) 0.013(13) 0.002(17)
C13 0.11(3) 0.02(2) 0.044(18) 0.013(14) 0.005(17) -0.02(2)
C14 0.019(13) 0.04(2) 0.053(17) 0.012(13) -0.011(11) 0.004(13)
C15 0.021(14) 0.04(2) 0.060(19) -0.008(14) 0.021(12) -0.008(14)
C16 0.045(18) 0.07(3) 0.06(2) 0.05(2) -0.017(16) -0.029(19)
N9 0.012(10) 0.039(17) 0.046(13) 0.002(10) -0.002(8) 0.006(10)
C17 0.23(6) 0.000(19) 0.06(2) -0.008(14) 0.03(3) -0.02(3)
C18 0.040(18) 0.03(2) 0.08(2) -0.003(15) 0.014(15) -0.006(15)
C19 0.10(3) 0.02(2) 0.06(2) 0.021(14) 0.015(18) 0.00(2)
C20 0.020(17) 0.04(3) 0.18(4) -0.04(3) -0.023(19) 0.011(16)
C21 0.013(13) 0.04(2) 0.09(2) -0.013(16) -0.017(13) 0.008(13)
C22 0.18(5) 0.06(3) 0.009(15) 0.001(14) 0.015(19) -0.01(3)
C23 0.007(16) 0.05(3) 0.25(6) 0.02(3) 0.05(2) 0.040(17)
C24 0.08(3) 0.04(2) 0.07(2) -0.012(15) 0.011(18) -0.04(2)
C25 0.005(12) 0.001(16) 0.16(4) -0.014(16) 0.018(15) 0.000(11)
C26 0.000(15) 0.00(2) 0.49(11) -0.08(4) 0.00(3) 0.006(13)
C27 0.042(18) 0.003(17) 0.12(3) 0.018(15) 0.004(16) -0.003(14)
C28 0.023(13) 0.021(17) 0.065(19) -0.003(12) 0.018(12) -0.011(12)
N10 0.034(13) 0.026(16) 0.075(17) -0.006(11) -0.006(11) -0.018(12)
C29 0.06(2) 0.009(18) 0.09(2) 0.014(14) -0.009(16) -0.026(16)
C30 0.014(12) 0.016(18) 0.09(2) 0.003(13) 0.019(12) 0.013(11)
C31 0.13(4) 0.05(3) 0.07(2) 0.002(17) -0.02(2) -0.07(3)
C32 0.06(2) 0.015(18) 0.08(2) 0.005(13) 0.008(15) -0.024(15)
C33 0.044(18) 0.010(17) 0.07(2) 0.024(13) -0.001(14) 0.032(13)
C34 0.041(16) 0.006(15) 0.073(19) 0.002(12) -0.008(13) -0.013(13)
C35 0.000(12) 0.000(16) 0.23(5) -0.007(19) -0.026(17) -0.010(11)
C36 0.028(16) 0.015(19) 0.10(2) 0.016(14) -0.028(15) 0.026(13)
C37 0.003(12) 0.03(2) 0.13(3) 0.005(18) 0.015(15) 0.014(13)
C38 0.000(15) 0.00(2) 0.63(14) 0.11(4) -0.07(3) -0.011(15)
C39 0.038(19) 0.02(2) 0.15(4) 0.001(19) 0.00(2) -0.009(16)
C40 0.023(12) 0.000(13) 0.043(15) 0.003(9) 0.001(10) 0.010(9)

loop_
_atom_type_symbol
_atom_type_description
_atom_type_scat_dispersion_real
_atom_type_scat_dispersion_imag
_atom_type_scat_source
C C 0.0033 0.0016 'International Tables Vol C Tables 4.2.6.8 and 6.1.1.4'
H H 0.0000 0.0000 'International Tables Vol C Tables 4.2.6.8 and 6.1.1.4'
N N 0.0061 0.0033 'International Tables Vol C Tables 4.2.6.8 and 6.1.1.4'
S S 0.1246 0.1234 'International Tables Vol C Tables 4.2.6.8 and 6.1.1.4'
Ni Ni 0.3393 1.1124 'International Tables Vol C Tables 4.2.6.8 and 6.1.1.4'
I I -0.4742 1.8119 'International Tables Vol C Tables 4.2.6.8 and 6.1.1.4'

loop_
_geom_angle_atom_site_label_1
_geom_angle_atom_site_label_2
_geom_angle_atom_site_label_3
_geom_angle
S1 Ni1 S2 92.7(3)
S1 Ni1 S4 85.5(4)
S2 Ni1 S4 177.1(4)
S1 Ni1 S3 175.1(4)
S2 Ni1 S3 89.1(4)
S4 Ni1 S3 92.5(4)
S5 Ni2 S7 178.1(4)
S5 Ni2 S8 85.6(3)
S7 Ni2 S8 92.6(3)
S5 Ni2 S6 92.5(4)
S7 Ni2 S6 89.1(4)
S8 Ni2 S6 174.9(4)
C2 S1 Ni1 104.6(13)
C3 S2 Ni1 104.1(12)
C7 S3 Ni1 105.7(11)
C6 S4 Ni1 105.1(10)
C11 S5 Ni2 104.0(11)
C10 S6 Ni2 105.4(11)
C14 S7 Ni2 102.6(11)
C15 S8 Ni2 104.3(11)
N1 C1 C2 178(4)
C1 C2 C3 121(3)
C1 C2 S1 119(3)
C3 C2 S1 120(2)
C4 C3 C2 121(3)
C4 C3 S2 119(3)
C2 C3 S2 118(2)
N2 C4 C3 172(3)
N3 C5 C6 171(4)
C5 C6 C7 123(3)
C5 C6 S4 116(2)
C7 C6 S4 120.9(19)
C8 C7 C6 125(3)
C8 C7 S3 120(3)
C6 C7 S3 115.2(19)
N4 C8 C7 175(4)
N5 C9 C10 177(4)
C9 C10 C11 125(3)
C9 C10 S6 119(3)
C11 C10 S6 116(2)
C12 C11 C10 118(3)
C12 C11 S5 119(3)
C10 C11 S5 122(2)
N6 C12 C11 178(4)
N7 C13 C14 175(4)
C15 C14 C13 123(3)
C15 C14 S7 121(2)
C13 C14 S7 116(3)
C14 C15 C16 124(3)
C14 C15 S8 119(2)
C16 C15 S8 117(3)
N8 C16 C15 179(4)
C21 N9 C17 120.0
C21 N9 C22 121(2)
C17 N9 C22 118(2)
C18 C17 N9 120.0
C17 C18 C19 120.0
C20 C19 C18 120.0
C21 C20 C19 120.0
C20 C21 N9 120.0
N9 C22 C23 111(3)
C24 C23 C28 120.0
C24 C23 C22 120(2)
C28 C23 C22 119(2)
C23 C24 C25 120.0
C26 C25 C24 120.0
C25 C26 C27 120.0
C25 C26 I1 119.5(11)
C27 C26 I1 120.5(11)
C26 C27 C28 120.0
C27 C28 C23 120.0
C29 N10 C33 120.0
C29 N10 C34 119.9(15)
C33 N10 C34 120.1(15)
N10 C29 C30 120.0
C31 C30 C29 120.0
C30 C31 C32 120.0
C33 C32 C31 120.0
C32 C33 N10 120.0
N10 C34 C35 109(2)
C36 C35 C40 120.0
C36 C35 C34 117.5(15)
C40 C35 C34 122.0(15)
C35 C36 C37 120.0
C38 C37 C36 120.0
C37 C38 C39 120.0
C37 C38 I2 120.5(11)
C39 C38 I2 119.5(11)
C40 C39 C38 120.0
C39 C40 C35 120.0

loop_
_geom_bond_atom_site_label_1
_geom_bond_atom_site_label_2
_geom_bond_distance
Ni1 S1 2.103(9)
Ni1 S2 2.143(9)
Ni1 S4 2.144(9)
Ni1 S3 2.150(10)
Ni2 S5 2.123(10)
Ni2 S7 2.133(10)
Ni2 S8 2.137(9)
Ni2 S6 2.143(9)
I1 C26 2.01(2)
I2 C38 2.03(3)
S1 C2 1.70(3)
S2 C3 1.70(4)
S3 C7 1.74(3)
S4 C6 1.69(3)
S5 C11 1.67(4)
S6 C10 1.69(4)
S7 C14 1.75(3)
S8 C15 1.73(3)
N1 C1 1.16(4)
N2 C4 1.20(4)
N3 C5 1.13(4)
N4 C8 1.16(4)
N5 C9 1.12(5)
N6 C12 1.07(4)
N7 C13 1.17(5)
N8 C16 1.20(5)
C1 C2 1.40(4)
C2 C3 1.42(5)
C3 C4 1.40(5)
C5 C6 1.45(4)
C6 C7 1.49(4)
C7 C8 1.33(5)
C9 C10 1.42(5)
C10 C11 1.46(5)
C11 C12 1.43(4)
C13 C14 1.35(5)
C14 C15 1.34(5)
C15 C16 1.34(5)
N9 C21 1.349(12)
N9 C17 1.349(12)
N9 C22 1.39(5)
C17 C18 1.349(12)
C18 C19 1.349(12)
C19 C20 1.349(12)
C20 C21 1.349(12)
C22 C23 1.55(4)
C23 C24 1.395(15)
C23 C28 1.396(15)
C24 C25 1.396(15)
C25 C26 1.395(15)
C26 C27 1.395(15)
C27 C28 1.395(15)
N10 C29 1.379(12)
N10 C33 1.380(12)
N10 C34 1.46(3)
C29 C30 1.380(12)
C30 C31 1.380(12)
C31 C32 1.380(12)
C32 C33 1.379(12)
C34 C35 1.52(3)
C35 C36 1.398(15)
C35 C40 1.398(15)
C36 C37 1.399(15)
C37 C38 1.398(15)
C38 C39 1.398(15)
C39 C40 1.398(15)
